data_9009421
loop_
_publ_author_name
'Hibbs, D. E.'
'Leverett, P.'
'Williams, P. A.'

_publ_section_title
;
 Buttgenbachite from Bisbee, Arizona, USA: A single-crystal X-ray study
;
_journal_name_full 'Neues Jahrbuch fur Mineralogie, Monatshefte'
_journal_page_first 225
_journal_page_last 240
_journal_volume 2002
_journal_year 2002
_chemical_compound_source 'Bisbee, Arizona, USA'
_chemical_formula_sum 'Cl4 Cu18 H57 N0.5 O37.2'
_chemical_name_mineral Buttgenbachite
_space_group_IT_number 194
_symmetry_space_group_name_Hall '-P 6c 2c'
_symmetry_space_group_name_H-M 'P 63/m m c'
_cell_angle_alpha 90
_cell_angle_beta 90
_cell_angle_gamma 120
_cell_formula_units_Z 2
_cell_length_a 15.739
_cell_length_b 15.739
_cell_length_c 9.127
_cell_volume 1958.001
_database_code_amcsd 0014920
_exptl_crystal_density_diffrn 3.299
_cod_original_formula_sum 'Cu18 Cl4 O37.2 N.5 H57'
_cod_database_code 9009421

loop_
_space_group_symop_operation_xyz
x,y,z
-x,-x+y,1/2+z
x,x-y,1/2-z
-x+y,-x,1/2-z
x-y,x,1/2+z
-y,-x,z
y,x,-z
y,-x+y,-z
-y,x-y,z
x-y,-y,1/2+z
-x+y,y,1/2-z
x,y,1/2-z
-x,-y,1/2+z
x,x-y,z
-x,-x+y,-z
x-y,x,-z
-x+y,-x,z
y,x,1/2+z
-y,-x,1/2-z
-y,x-y,1/2-z
y,-x+y,1/2+z
-x+y,y,z
x-y,-y,-z
-x,-y,-z

loop_
_atom_site_aniso_label
_atom_site_aniso_U_11
_atom_site_aniso_U_22
_atom_site_aniso_U_33
_atom_site_aniso_U_12
_atom_site_aniso_U_13
_atom_site_aniso_U_23
Cu1 0.01000 0.01400 0.01200 0.00700 -0.00100 -0.00200
Cu2 0.01200 0.01000 0.01100 0.00500 0.00100 0.00200
Cu3 0.01300 0.00900 0.00900 0.00700 0.00000 0.00000
Cu4 0.00800 0.01100 0.00800 0.00200 0.00000 0.00000
Cl1 0.01600 0.01100 0.01600 0.00800 0.00000 0.00000
Cl3 0.01300 0.01300 0.01900 0.00600 0.00000 0.00000
O-H1 0.01500 0.01100 0.00900 0.00600 0.00300 0.00100
O-H2 0.01400 0.01400 0.02300 -0.00200 0.00500 -0.00500
O-H3 0.01400 0.01200 0.01100 0.00800 0.00100 0.00100
O-H4 0.02100 0.02100 0.00000 0.02100 0.00000 0.00000

loop_
_atom_site_label
_atom_site_fract_x
_atom_site_fract_y
_atom_site_fract_z
_atom_site_occupancy
_atom_site_U_iso_or_equiv
_atom_site_type_symbol
_atom_site_attached_hydrogens
Cu1 0.50000 0.00000 0.00000 1.00000 0.01100 Cu 0
Cu2 0.20140 0.00000 0.00000 1.00000 0.01100 Cu 0
Cu3 0.33570 0.16785 0.75000 1.00000 0.01000 Cu 0
Cu4 0.35860 0.01650 0.25000 1.00000 0.01000 Cu 0
Cl1 0.27680 0.13840 0.25000 1.00000 0.01400 Cl 0
Cl3 0.00000 0.00000 0.00000 0.50000 0.01500 Cl 0
O-H1 0.45010 0.36990 0.09120 1.00000 0.01200 O 1
O-H2 0.07530 -0.07530 0.09910 1.00000 0.02100 O 1
O-H3 0.67370 0.74410 0.10970 1.00000 0.01200 O 1
O-H4 0.44230 0.55770 0.25000 1.00000 0.00900 O 1
N1 0.66667 0.33333 0.25000 0.50000 0.01300 N 0
Cl2 0.66667 0.33333 0.25000 0.50000 0.01300 Cl 0
O1 0.62160 0.37840 0.25000 1.00000 0.01100 O 0
Wat 0.51000 0.25520 0.80700 0.10000 0.01100 O 2

loop_
_cod_changelog_entry_id
_cod_changelog_entry_author
_cod_changelog_entry_date
_cod_changelog_entry_text
1
;cod-tools version 3.8.0
Id: cif_guess_AMCSD_atom_types 9581 2023-05-17 12:35:41Z saulius
;
2023-05-21T08:53:26+03:00
;Derived atom types and hydrogen counts
from atom names that follow the AMCSD naming convention
(Wat == water, O-H == hydroxyl).
;
2
;cod-tools version 3.10.1
Id: cif_fix_AMCSD_aniso_labels 10200 2024-08-01 14:09:44Z saulius
;
2024-08-02T12:21:19+03:00
;Changed the following '_atom_site_aniso_label' values:
'OH1' -> 'O-H1'
'OH2' -> 'O-H2'
'OH3' -> 'O-H3'
'OH4' -> 'O-H4'
;

loop_
_cod_related_entry_id
_cod_related_entry_database
_cod_related_entry_code
1 AMCSD 0014920
